data_7003057
loop_
_publ_author_name
'Petrov, Alex R.'
'Rufanov, Konstantin A.'
'Ziemer, Burkhard'
'Neubauer, Petra'
'Kotov, Vasily V.'
'Sundermeyer, J\"org'

_publ_section_title
;
 P-Amino-cyclopentadienylidene-phosphoranes versus
 P-cyclopentadienyl-iminophosphoranes---tautomeric protic forms of a
 new bidentate CpPN ligand system
;
_journal_issue 7
_journal_name_full 'Dalton Transactions'
_journal_page_first 909
_journal_page_last 915
_journal_paper_doi 10.1039/b710419g
_journal_year 2008
_chemical_formula_moiety 'C21 H34 N P'
_chemical_formula_sum 'C21 H34 N P'
_chemical_formula_weight 331.46
_chemical_name_common Aminophosphorane
_chemical_name_systematic
;
P-(N-Adamantyl-1-amino)-2,3,4,5-tetramethylcyclopentadienylidene-
dimethylphosphorane
;
_space_group_IT_number 19
_symmetry_cell_setting orthorhombic
_symmetry_space_group_name_Hall 'P 2ac 2ab'
_symmetry_space_group_name_H-M 'P 21 21 21'
_atom_sites_solution_hydrogens difmap
_atom_sites_solution_primary direct
_atom_sites_solution_secondary difmap
_audit_creation_method SHELXL-97
_cell_angle_alpha 90.00
_cell_angle_beta 90.00
_cell_angle_gamma 90.00
_cell_formula_units_Z 4
_cell_length_a 10.5823(16)
_cell_length_b 13.135(3)
_cell_length_c 13.845(2)
_cell_measurement_reflns_used 5000
_cell_measurement_temperature 180(2)
_cell_measurement_theta_max 25.0
_cell_measurement_theta_min 3.0
_cell_volume 1924.4(6)
_computing_cell_refinement 'IPDS2.87 (Stoe & Cie, 1997)'
_computing_data_collection 'IPDS2.87 (Stoe & Cie, 1997)'
_computing_data_reduction 'IPDS2.87 (Stoe & Cie, 1997)'
_computing_molecular_graphics 'DIAMOND (Brandenburg, 1999)'
_computing_publication_material 'SHELXL97 (Sheldrick, 1997)'
_computing_structure_refinement 'SHELXL97 (Sheldrick, 1997)'
_computing_structure_solution 'SHELXS97 (Sheldrick, 1990)'
_diffrn_ambient_temperature 180(2)
_diffrn_measured_fraction_theta_full 0.991
_diffrn_measured_fraction_theta_max 0.991
_diffrn_measurement_device_type 'Stoe IPDS diffractometer'
_diffrn_radiation_monochromator graphite
_diffrn_radiation_source 'fine-focus sealed tube'
_diffrn_radiation_type MoK\a
_diffrn_radiation_wavelength 0.71073
_diffrn_reflns_av_R_equivalents 0.0332
_diffrn_reflns_av_sigmaI/netI 0.0308
_diffrn_reflns_limit_h_max 12
_diffrn_reflns_limit_h_min -12
_diffrn_reflns_limit_k_max 15
_diffrn_reflns_limit_k_min -15
_diffrn_reflns_limit_l_max 16
_diffrn_reflns_limit_l_min -16
_diffrn_reflns_number 12951
_diffrn_reflns_theta_full 25.24
_diffrn_reflns_theta_max 25.24
_diffrn_reflns_theta_min 2.94
_diffrn_standards_decay_% 0
_exptl_absorpt_coefficient_mu 0.144
_exptl_absorpt_correction_T_max 0.9608
_exptl_absorpt_correction_T_min 0.9289
_exptl_absorpt_correction_type none
_exptl_crystal_colour colourless
_exptl_crystal_density_diffrn 1.144
_exptl_crystal_density_method none
_exptl_crystal_description block
_exptl_crystal_F_000 728
_exptl_crystal_size_max 0.52
_exptl_crystal_size_mid 0.40
_exptl_crystal_size_min 0.28
_refine_diff_density_max 0.153
_refine_diff_density_min -0.196
_refine_diff_density_rms 0.031
_refine_ls_abs_structure_details 'Flack H D (1983), Acta Cryst. A39, 876-881'
_refine_ls_abs_structure_Flack -0.02(7)
_refine_ls_extinction_coef 0.009(3)
_refine_ls_extinction_expression Fc^*^=kFc[1+0.001xFc^2^\l^3^/sin(2\q)]^-1/4^
_refine_ls_extinction_method SHELXL
_refine_ls_goodness_of_fit_ref 0.995
_refine_ls_hydrogen_treatment refall
_refine_ls_matrix_type full
_refine_ls_number_parameters 345
_refine_ls_number_reflns 3468
_refine_ls_number_restraints 0
_refine_ls_restrained_S_all 0.995
_refine_ls_R_factor_all 0.0316
_refine_ls_R_factor_gt 0.0270
_refine_ls_shift/su_max 0.008
_refine_ls_shift/su_mean 0.001
_refine_ls_structure_factor_coef Fsqd
_refine_ls_weighting_details 'calc w=1/[\s^2^(Fo^2^)+(0.0421P)^2^] where P=(Fo^2^+2Fc^2^)/3'
_refine_ls_weighting_scheme calc
_refine_ls_wR_factor_gt 0.0611
_refine_ls_wR_factor_ref 0.0627
_reflns_number_gt 3170
_reflns_number_total 3468
_reflns_threshold_expression I>2sigma(I)
_cod_data_source_file b710419g.txt
_cod_data_source_block ruf12a
_cod_depositor_comments
;
The following automatic conversions were performed:
'_symmetry_cell_setting' value 'Orthorhombic' changed to 'orthorhombic'
according to '/home/saulius/struct/CIF-dictionaries/cif_core.dic'
dictionary named 'cif_core.dic' version 2.4.1 from 2010-06-29.

Automatic conversion script
Id: cif_fix_enum 1527 2010-12-29 10:47:43Z saulius 
;
_cod_original_cell_volume 1924.5(6)
_cod_database_code 7003057

loop_
_symmetry_equiv_pos_as_xyz
'x, y, z'
'-x+1/2, -y, z+1/2'
'x+1/2, -y+1/2, -z'
'-x, y+1/2, -z+1/2'

loop_
_atom_site_label
_atom_site_type_symbol
_atom_site_fract_x
_atom_site_fract_y
_atom_site_fract_z
_atom_site_U_iso_or_equiv
_atom_site_adp_type
_atom_site_occupancy
_atom_site_symmetry_multiplicity
_atom_site_calc_flag
_atom_site_refinement_flags
_atom_site_disorder_assembly
_atom_site_disorder_group
C1 C 0.80838(12) 0.75709(10) -0.06403(11) 0.0210(3) Uani 1 1 d . . .
C2 C 0.82849(13) 0.83532(11) -0.13565(11) 0.0217(3) Uani 1 1 d . . .
C3 C 0.87257(14) 0.78802(11) -0.21800(11) 0.0234(3) Uani 1 1 d . . .
C4 C 0.88061(14) 0.68093(11) -0.20053(12) 0.0250(3) Uani 1 1 d . . .
C5 C 0.84399(13) 0.66143(11) -0.10679(12) 0.0235(3) Uani 1 1 d . . .
C6 C 0.80835(19) 0.94796(12) -0.12457(15) 0.0363(4) Uani 1 1 d . . .
H6A H 0.724(2) 0.9657(15) -0.1099(15) 0.039(5) Uiso 1 1 d . . .
H6B H 0.862(2) 0.9792(16) -0.0718(17) 0.047(6) Uiso 1 1 d . . .
H6C H 0.829(2) 0.9795(16) -0.1888(16) 0.041(5) Uiso 1 1 d . . .
C7 C 0.91261(18) 0.83722(14) -0.31131(13) 0.0340(4) Uani 1 1 d . . .
H7A H 0.867(2) 0.8046(17) -0.3698(18) 0.052(6) Uiso 1 1 d . . .
H7B H 0.887(3) 0.9186(19) -0.3125(19) 0.061(7) Uiso 1 1 d . . .
H7C H 1.003(3) 0.8311(19) -0.327(2) 0.061(7) Uiso 1 1 d . . .
C8 C 0.9208(2) 0.60418(16) -0.27515(15) 0.0404(4) Uani 1 1 d . . .
H8A H 0.939(3) 0.539(2) -0.242(2) 0.073(8) Uiso 1 1 d . . .
H8B H 0.995(3) 0.628(2) -0.314(2) 0.081(9) Uiso 1 1 d . . .
H8C H 0.862(3) 0.598(2) -0.325(2) 0.080(9) Uiso 1 1 d . . .
C9 C 0.84144(17) 0.55845(11) -0.05883(16) 0.0356(4) Uani 1 1 d . . .
H9A H 0.761(2) 0.5316(15) -0.0491(16) 0.045(5) Uiso 1 1 d . . .
H9B H 0.897(2) 0.5126(18) -0.0952(17) 0.053(6) Uiso 1 1 d . . .
H9C H 0.876(2) 0.5575(14) 0.0160(16) 0.039(5) Uiso 1 1 d . . .
C10 C 0.65007(17) 0.67973(16) 0.09506(15) 0.0367(4) Uani 1 1 d . . .
H10A H 0.641(2) 0.6810(17) 0.160(2) 0.051(6) Uiso 1 1 d . . .
H10B H 0.683(3) 0.613(2) 0.088(2) 0.068(8) Uiso 1 1 d . . .
H10C H 0.577(3) 0.6967(18) 0.0621(19) 0.062(7) Uiso 1 1 d . . .
C11 C 0.6913(2) 0.89176(15) 0.07988(15) 0.0378(4) Uani 1 1 d . . .
H11A H 0.656(2) 0.8866(17) 0.1402(18) 0.048(6) Uiso 1 1 d . . .
H11B H 0.629(2) 0.9010(17) 0.0388(18) 0.049(6) Uiso 1 1 d . . .
H11C H 0.747(3) 0.9457(17) 0.0733(18) 0.054(6) Uiso 1 1 d . . .
C12 C 0.91877(13) 0.74750(11) 0.22722(10) 0.0216(3) Uani 1 1 d . . .
C13 C 0.82505(16) 0.80898(12) 0.28823(13) 0.0286(3) Uani 1 1 d . . .
H13A H 0.8279(18) 0.8826(14) 0.2681(14) 0.029(5) Uiso 1 1 d . . .
H13B H 0.733(2) 0.7836(13) 0.2745(13) 0.033(5) Uiso 1 1 d . . .
C14 C 0.85715(18) 0.79736(12) 0.39623(13) 0.0326(4) Uani 1 1 d . . .
H14 H 0.7994(19) 0.8358(15) 0.4341(16) 0.039(5) Uiso 1 1 d . . .
C15 C 0.9913(2) 0.83711(16) 0.41436(14) 0.0404(5) Uani 1 1 d . . .
H15A H 1.011(2) 0.8238(17) 0.4874(18) 0.047(6) Uiso 1 1 d . . .
H15B H 0.998(2) 0.9063(19) 0.3994(17) 0.052(6) Uiso 1 1 d . . .
C16 C 1.08592(17) 0.77589(16) 0.35439(12) 0.0377(4) Uani 1 1 d . . .
H16 H 1.1755(19) 0.7983(13) 0.3675(13) 0.027(4) Uiso 1 1 d . . .
C17 C 1.05259(15) 0.78837(13) 0.24672(12) 0.0303(4) Uani 1 1 d . . .
H17A H 1.1165(19) 0.7522(15) 0.2054(14) 0.032(5) Uiso 1 1 d . . .
H17B H 1.0550(19) 0.8642(14) 0.2246(14) 0.033(5) Uiso 1 1 d . . .
C18 C 0.91249(17) 0.63478(12) 0.25619(13) 0.0300(4) Uani 1 1 d . . .
H18A H 0.831(2) 0.6062(18) 0.2448(17) 0.051(6) Uiso 1 1 d . . .
H18B H 0.976(2) 0.5997(15) 0.2184(15) 0.034(5) Uiso 1 1 d . . .
C19 C 0.94445(18) 0.62309(13) 0.36418(13) 0.0347(4) Uani 1 1 d . . .
H19 H 0.943(2) 0.5499(16) 0.3836(15) 0.042(5) Uiso 1 1 d . . .
C20 C 0.84886(18) 0.68495(14) 0.42326(13) 0.0356(4) Uani 1 1 d . . .
H20A H 0.763(2) 0.6599(13) 0.4134(14) 0.033(5) Uiso 1 1 d . . .
H20B H 0.870(2) 0.6724(16) 0.4932(17) 0.044(6) Uiso 1 1 d . . .
C21 C 1.07827(19) 0.66332(16) 0.38133(15) 0.0412(4) Uani 1 1 d . . .
H21A H 1.095(2) 0.6560(17) 0.448(2) 0.058(6) Uiso 1 1 d . . .
H21B H 1.141(3) 0.6195(19) 0.3428(19) 0.062(7) Uiso 1 1 d . . .
N N 0.89575(11) 0.76004(10) 0.12231(9) 0.0257(3) Uani 1 1 d . . .
HN H 0.9616(19) 0.7586(14) 0.0879(13) 0.027(4) Uiso 1 1 d . . .
P P 0.76632(3) 0.77106(3) 0.05552(3) 0.02227(11) Uani 1 1 d . . .

loop_
_atom_site_aniso_label
_atom_site_aniso_U_11
_atom_site_aniso_U_22
_atom_site_aniso_U_33
_atom_site_aniso_U_23
_atom_site_aniso_U_13
_atom_site_aniso_U_12
C1 0.0195(6) 0.0220(6) 0.0215(7) 0.0003(6) -0.0019(6) -0.0002(5)
C2 0.0157(7) 0.0232(7) 0.0260(8) 0.0015(6) -0.0027(6) -0.0010(5)
C3 0.0171(7) 0.0313(8) 0.0218(8) 0.0013(6) -0.0030(6) 0.0021(6)
C4 0.0182(7) 0.0294(7) 0.0273(8) -0.0043(6) -0.0028(6) 0.0027(6)
C5 0.0195(7) 0.0221(7) 0.0288(8) 0.0009(6) -0.0046(6) 0.0022(5)
C6 0.0426(10) 0.0238(8) 0.0425(11) 0.0034(7) 0.0089(9) 0.0018(7)
C7 0.0293(9) 0.0464(10) 0.0263(9) 0.0066(7) 0.0005(8) -0.0019(7)
C8 0.0429(11) 0.0440(10) 0.0344(10) -0.0119(8) -0.0039(9) 0.0124(9)
C9 0.0376(10) 0.0212(7) 0.0479(11) 0.0026(7) 0.0015(9) 0.0022(6)
C10 0.0228(8) 0.0510(11) 0.0364(11) 0.0094(8) 0.0023(8) -0.0088(7)
C11 0.0334(10) 0.0456(10) 0.0343(11) -0.0013(7) 0.0044(8) 0.0162(8)
C12 0.0176(6) 0.0284(8) 0.0189(7) -0.0007(6) 0.0026(6) -0.0003(5)
C13 0.0277(8) 0.0302(8) 0.0278(8) -0.0016(6) 0.0072(7) 0.0040(7)
C14 0.0382(9) 0.0331(8) 0.0266(8) -0.0051(6) 0.0112(8) -0.0007(6)
C15 0.0507(12) 0.0440(10) 0.0266(10) -0.0046(8) 0.0010(8) -0.0133(9)
C16 0.0291(8) 0.0574(10) 0.0266(9) 0.0014(8) -0.0045(7) -0.0126(8)
C17 0.0228(8) 0.0428(10) 0.0254(8) -0.0003(7) 0.0011(7) -0.0050(7)
C18 0.0299(9) 0.0285(8) 0.0317(9) -0.0034(7) 0.0028(8) 0.0010(7)
C19 0.0384(10) 0.0315(9) 0.0344(10) 0.0057(7) 0.0010(8) 0.0011(7)
C20 0.0382(10) 0.0408(9) 0.0279(9) 0.0029(7) 0.0087(8) -0.0059(7)
C21 0.0363(10) 0.0575(11) 0.0299(10) 0.0089(8) -0.0051(8) 0.0070(8)
N 0.0158(6) 0.0408(7) 0.0204(6) -0.0003(6) 0.0042(5) 0.0015(5)
P 0.01585(17) 0.02831(17) 0.02266(18) 0.00156(15) 0.00148(15) 0.00133(13)

loop_
_atom_type_symbol
_atom_type_description
_atom_type_scat_dispersion_real
_atom_type_scat_dispersion_imag
_atom_type_scat_source
C C 0.0033 0.0016 'International Tables Vol C Tables 4.2.6.8 and 6.1.1.4'
H H 0.0000 0.0000 'International Tables Vol C Tables 4.2.6.8 and 6.1.1.4'
N N 0.0061 0.0033 'International Tables Vol C Tables 4.2.6.8 and 6.1.1.4'
P P 0.1023 0.0942 'International Tables Vol C Tables 4.2.6.8 and 6.1.1.4'

loop_
_geom_angle_atom_site_label_1
_geom_angle_atom_site_label_2
_geom_angle_atom_site_label_3
_geom_angle
_geom_angle_site_symmetry_1
_geom_angle_site_symmetry_3
_geom_angle_publ_flag
C5 C1 C2 107.48(13) . . ?
C5 C1 P 123.74(11) . . ?
C2 C1 P 128.44(11) . . ?
C3 C2 C1 107.27(12) . . ?
C3 C2 C6 125.15(14) . . ?
C1 C2 C6 127.58(15) . . ?
C2 C3 C4 108.86(14) . . ?
C2 C3 C7 127.66(14) . . ?
C4 C3 C7 123.42(14) . . ?
C5 C4 C3 108.99(13) . . ?
C5 C4 C8 126.97(15) . . ?
C3 C4 C8 124.03(16) . . ?
C4 C5 C1 107.38(13) . . ?
C4 C5 C9 125.92(14) . . ?
C1 C5 C9 126.70(15) . . ?
C2 C6 H6A 113.4(12) . . ?
C2 C6 H6B 113.2(12) . . ?
H6A C6 H6B 106.0(17) . . ?
C2 C6 H6C 106.6(12) . . ?
H6A C6 H6C 106.8(18) . . ?
H6B C6 H6C 110.7(17) . . ?
C3 C7 H7A 111.2(13) . . ?
C3 C7 H7B 111.0(14) . . ?
H7A C7 H7B 105.9(18) . . ?
C3 C7 H7C 115.1(16) . . ?
H7A C7 H7C 105(2) . . ?
H7B C7 H7C 108.5(19) . . ?
C4 C8 H8A 108.4(16) . . ?
C4 C8 H8B 112.3(17) . . ?
H8A C8 H8B 112(2) . . ?
C4 C8 H8C 112.3(19) . . ?
H8A C8 H8C 114(2) . . ?
H8B C8 H8C 98(2) . . ?
C5 C9 H9A 114.8(13) . . ?
C5 C9 H9B 108.3(14) . . ?
H9A C9 H9B 113.1(19) . . ?
C5 C9 H9C 114.8(10) . . ?
H9A C9 H9C 99.3(17) . . ?
H9B C9 H9C 106.1(18) . . ?
P C10 H10A 111.2(15) . . ?
P C10 H10B 109.3(16) . . ?
H10A C10 H10B 99(2) . . ?
P C10 H10C 105.2(15) . . ?
H10A C10 H10C 113(2) . . ?
H10B C10 H10C 119(2) . . ?
P C11 H11A 106.4(14) . . ?
P C11 H11B 109.3(15) . . ?
H11A C11 H11B 107(2) . . ?
P C11 H11C 111.9(15) . . ?
H11A C11 H11C 114(2) . . ?
H11B C11 H11C 108(2) . . ?
N C12 C13 112.03(12) . . ?
N C12 C18 110.86(12) . . ?
C13 C12 C18 109.65(13) . . ?
N C12 C17 106.53(11) . . ?
C13 C12 C17 108.37(13) . . ?
C18 C12 C17 109.30(13) . . ?
C12 C13 C14 109.87(13) . . ?
C12 C13 H13A 109.5(11) . . ?
C14 C13 H13A 111.0(11) . . ?
C12 C13 H13B 109.5(10) . . ?
C14 C13 H13B 110.5(10) . . ?
H13A C13 H13B 106.4(15) . . ?
C20 C14 C15 110.03(17) . . ?
C20 C14 C13 108.74(14) . . ?
C15 C14 C13 109.22(14) . . ?
C20 C14 H14 110.0(12) . . ?
C15 C14 H14 108.9(12) . . ?
C13 C14 H14 110.0(12) . . ?
C16 C15 C14 109.77(15) . . ?
C16 C15 H15A 107.7(13) . . ?
C14 C15 H15A 106.8(13) . . ?
C16 C15 H15B 109.9(15) . . ?
C14 C15 H15B 111.5(15) . . ?
H15A C15 H15B 111.1(19) . . ?
C21 C16 C15 109.99(16) . . ?
C21 C16 C17 109.10(15) . . ?
C15 C16 C17 108.64(16) . . ?
C21 C16 H16 106.8(10) . . ?
C15 C16 H16 111.4(10) . . ?
C17 C16 H16 110.9(11) . . ?
C12 C17 C16 110.08(13) . . ?
C12 C17 H17A 110.8(11) . . ?
C16 C17 H17A 110.3(11) . . ?
C12 C17 H17B 107.7(11) . . ?
C16 C17 H17B 112.3(11) . . ?
H17A C17 H17B 105.5(16) . . ?
C12 C18 C19 109.88(13) . . ?
C12 C18 H18A 112.0(14) . . ?
C19 C18 H18A 108.6(14) . . ?
C12 C18 H18B 106.6(12) . . ?
C19 C18 H18B 108.9(12) . . ?
H18A C18 H18B 110.8(18) . . ?
C21 C19 C20 110.16(16) . . ?
C21 C19 C18 108.62(14) . . ?
C20 C19 C18 108.67(15) . . ?
C21 C19 H19 107.9(13) . . ?
C20 C19 H19 110.8(13) . . ?
C18 C19 H19 110.7(12) . . ?
C14 C20 C19 110.12(14) . . ?
C14 C20 H20A 110.2(11) . . ?
C19 C20 H20A 111.1(11) . . ?
C14 C20 H20B 112.5(12) . . ?
C19 C20 H20B 106.3(13) . . ?
H20A C20 H20B 106.5(17) . . ?
C16 C21 C19 110.22(15) . . ?
C16 C21 H21A 109.2(14) . . ?
C19 C21 H21A 106.8(15) . . ?
C16 C21 H21B 112.5(14) . . ?
C19 C21 H21B 108.8(14) . . ?
H21A C21 H21B 109(2) . . ?
C12 N P 133.77(10) . . ?
C12 N HN 114.5(12) . . ?
P N HN 111.7(12) . . ?
N P C1 108.23(7) . . ?
N P C10 109.63(8) . . ?
C1 P C10 113.38(8) . . ?
N P C11 109.61(9) . . ?
C1 P C11 112.73(8) . . ?
C10 P C11 103.16(11) . . ?

loop_
_geom_bond_atom_site_label_1
_geom_bond_atom_site_label_2
_geom_bond_distance
_geom_bond_site_symmetry_2
_geom_bond_publ_flag
C1 C5 1.439(2) . ?
C1 C2 1.444(2) . ?
C1 P 1.7239(15) . ?
C2 C3 1.380(2) . ?
C2 C6 1.503(2) . ?
C3 C4 1.430(2) . ?
C3 C7 1.505(2) . ?
C4 C5 1.378(2) . ?
C4 C8 1.505(2) . ?
C5 C9 1.507(2) . ?
C6 H6A 0.95(2) . ?
C6 H6B 1.01(2) . ?
C6 H6C 1.00(2) . ?
C7 H7A 1.04(2) . ?
C7 H7B 1.10(2) . ?
C7 H7C 0.99(3) . ?
C8 H8A 1.00(3) . ?
C8 H8B 1.01(3) . ?
C8 H8C 0.93(4) . ?
C9 H9A 0.93(2) . ?
C9 H9B 0.98(3) . ?
C9 H9C 1.10(2) . ?
C10 P 1.8034(18) . ?
C10 H10A 0.90(3) . ?
C10 H10B 0.95(3) . ?
C10 H10C 0.93(3) . ?
C11 P 1.8047(18) . ?
C11 H11A 0.92(3) . ?
C11 H11B 0.88(3) . ?
C11 H11C 0.93(2) . ?
C12 N 1.4821(18) . ?
C12 C13 1.533(2) . ?
C12 C18 1.535(2) . ?
C12 C17 1.538(2) . ?
C13 C14 1.541(2) . ?
C13 H13A 1.007(19) . ?
C13 H13B 1.05(2) . ?
C14 C20 1.526(2) . ?
C14 C15 1.534(3) . ?
C14 H14 0.95(2) . ?
C15 C16 1.529(3) . ?
C15 H15A 1.05(2) . ?
C15 H15B 0.94(2) . ?
C16 C21 1.527(3) . ?
C16 C17 1.541(2) . ?
C16 H16 1.01(2) . ?
C17 H17A 1.00(2) . ?
C17 H17B 1.042(19) . ?
C18 C19 1.541(2) . ?
C18 H18A 0.96(3) . ?
C18 H18B 0.97(2) . ?
C19 C21 1.530(3) . ?
C19 C20 1.534(3) . ?
C19 H19 1.00(2) . ?
C20 H20A 0.97(2) . ?
C20 H20B 1.01(2) . ?
C21 H21A 0.94(3) . ?
C21 H21B 1.03(3) . ?
N P 1.6589(13) . ?
N HN 0.84(2) . ?

loop_
_geom_torsion_atom_site_label_1
_geom_torsion_atom_site_label_2
_geom_torsion_atom_site_label_3
_geom_torsion_atom_site_label_4
_geom_torsion
_geom_torsion_site_symmetry_1
_geom_torsion_site_symmetry_2
_geom_torsion_site_symmetry_3
_geom_torsion_site_symmetry_4
_geom_torsion_publ_flag
C5 C1 C2 C3 0.78(16) . . . . ?
P C1 C2 C3 174.26(11) . . . . ?
C5 C1 C2 C6 -178.26(16) . . . . ?
P C1 C2 C6 -4.8(2) . . . . ?
C1 C2 C3 C4 0.20(17) . . . . ?
C6 C2 C3 C4 179.27(15) . . . . ?
C1 C2 C3 C7 -177.23(15) . . . . ?
C6 C2 C3 C7 1.8(3) . . . . ?
C2 C3 C4 C5 -1.16(18) . . . . ?
C7 C3 C4 C5 176.40(14) . . . . ?
C2 C3 C4 C8 177.81(16) . . . . ?
C7 C3 C4 C8 -4.6(3) . . . . ?
C3 C4 C5 C1 1.62(17) . . . . ?
C8 C4 C5 C1 -177.31(16) . . . . ?
C3 C4 C5 C9 -178.67(14) . . . . ?
C8 C4 C5 C9 2.4(3) . . . . ?
C2 C1 C5 C4 -1.49(16) . . . . ?
P C1 C5 C4 -175.35(11) . . . . ?
C2 C1 C5 C9 178.81(14) . . . . ?
P C1 C5 C9 5.0(2) . . . . ?
N C12 C13 C14 -177.29(12) . . . . ?
C18 C12 C13 C14 59.19(17) . . . . ?
C17 C12 C13 C14 -60.05(16) . . . . ?
C12 C13 C14 C20 -59.89(18) . . . . ?
C12 C13 C14 C15 60.19(18) . . . . ?
C20 C14 C15 C16 59.1(2) . . . . ?
C13 C14 C15 C16 -60.2(2) . . . . ?
C14 C15 C16 C21 -59.1(2) . . . . ?
C14 C15 C16 C17 60.3(2) . . . . ?
N C12 C17 C16 -178.65(14) . . . . ?
C13 C12 C17 C16 60.63(17) . . . . ?
C18 C12 C17 C16 -58.82(17) . . . . ?
C21 C16 C17 C12 59.06(19) . . . . ?
C15 C16 C17 C12 -60.85(19) . . . . ?
N C12 C18 C19 176.67(12) . . . . ?
C13 C12 C18 C19 -59.11(18) . . . . ?
C17 C12 C18 C19 59.54(17) . . . . ?
C12 C18 C19 C21 -60.33(18) . . . . ?
C12 C18 C19 C20 59.52(18) . . . . ?
C15 C14 C20 C19 -58.51(19) . . . . ?
C13 C14 C20 C19 61.1(2) . . . . ?
C21 C19 C20 C14 57.9(2) . . . . ?
C18 C19 C20 C14 -60.9(2) . . . . ?
C15 C16 C21 C19 58.7(2) . . . . ?
C17 C16 C21 C19 -60.4(2) . . . . ?
C20 C19 C21 C16 -58.00(19) . . . . ?
C18 C19 C21 C16 60.92(19) . . . . ?
C13 C12 N P -37.3(2) . . . . ?
C18 C12 N P 85.55(17) . . . . ?
C17 C12 N P -155.63(13) . . . . ?
C12 N P C1 -167.82(14) . . . . ?
C12 N P C10 -43.70(17) . . . . ?
C12 N P C11 68.86(16) . . . . ?
C5 C1 P N 72.55(13) . . . . ?
C2 C1 P N -99.96(13) . . . . ?
C5 C1 P C10 -49.30(15) . . . . ?
C2 C1 P C10 138.18(13) . . . . ?
C5 C1 P C11 -166.05(13) . . . . ?
C2 C1 P C11 21.44(16) . . . . ?
